data_4310461
loop_
_publ_author_name
'Sou Kamimura'
'Shigeki Kuwata'
'Masakazu Iwasaki'
'Youichi Ishii'

_publ_contact_author_address
;
     Department of Applied Chemistry, Faculty of Science and Engineering,
     Chuo University, Kasuga, Bunkyo-ku, Tokyo 112-8551, Japan
;
_publ_contact_author_email ' ishii@chem.chuo-u.ac.jp '
_publ_contact_author_fax ' +81-3-3817-1895 '
_publ_contact_author_name ' Youichi Ishii'
_publ_contact_author_phone ' +81-3-3817-1901 '
_publ_section_title
;
 Synthesis and Characterization of Cyclotetraphosphato Complexes of Rh(I),
 Ir(I), Ru(II), and Pd(II)
;
_journal_name_full 'Inorganic Chemistry'
_journal_page_first 399
_journal_page_last 401
_journal_paper_doi 10.1021/ic0350382
_journal_volume 43
_journal_year 2004
_chemical_formula_moiety 'C32 H48 O12 P4 Rh4 '
_chemical_formula_sum 'C32 H48 O12 P4 Rh4'
_chemical_formula_weight 1160.24
_space_group_IT_number 15
_symmetry_cell_setting monoclinic
_symmetry_Int_Tables_number 15
_symmetry_space_group_name_Hall '-C 2yc'
_symmetry_space_group_name_H-M 'C 1 2/c 1'
_audit_creation_date 'Mon Apr  7 22:36:57 2003'
_audit_creation_method 'by teXsan'
_cell_angle_alpha 90
_cell_angle_beta 121.43(1)
_cell_angle_gamma 90
_cell_formula_units_Z 4
_cell_length_a 16.451(3)
_cell_length_b 17.487(4)
_cell_length_c 15.173(4)
_cell_measurement_reflns_used 25
_cell_measurement_temperature 294.2
_cell_measurement_theta_max 20.0
_cell_measurement_theta_min 19.3
_cell_volume 3724.5(15)
_computing_cell_refinement 'MSC/AFC Diffractometer Control'
_computing_data_collection 'MSC/AFC Diffractometer Control'
_computing_data_reduction 'teXsan Ver. 1.11'
_computing_publication_material 'teXsan Ver. 1.11'
_computing_structure_refinement 'teXsan Ver. 1.10'
_computing_structure_solution 'DIRDIF94 (PATTY)'
_diffrn_measurement_device_type 'Rigaku AFC7R'
_diffrn_measurement_method \w-2\q
_diffrn_radiation_type 'Mo K\a'
_diffrn_radiation_wavelength 0.7107
_diffrn_reflns_av_R_equivalents 0.017
_diffrn_reflns_limit_h_max 0
_diffrn_reflns_limit_h_min 0
_diffrn_reflns_limit_k_max 0
_diffrn_reflns_limit_k_min 0
_diffrn_reflns_limit_l_max 0
_diffrn_reflns_limit_l_min 0
_diffrn_reflns_number 4430
_diffrn_standards_decay_% 0.50
_diffrn_standards_interval_count 150
_diffrn_standards_number 3
_exptl_absorpt_coefficient_mu 1.971
_exptl_absorpt_correction_T_max 1.000
_exptl_absorpt_correction_T_min 0.884
_exptl_absorpt_correction_type psi-scan
_exptl_absorpt_process_details '(North, Phillips & Mathews, 1968)'
_exptl_crystal_colour yellow
_exptl_crystal_density_diffrn 2.069
_exptl_crystal_density_method 'not measured'
_exptl_crystal_description prismatic
_exptl_crystal_size_max 0.500
_exptl_crystal_size_mid 0.100
_exptl_crystal_size_min 0.100
_refine_diff_density_max 0.40
_refine_diff_density_min -0.40
_refine_ls_extinction_coef 0.00054(7)
_refine_ls_extinction_method 'Zachariasen(1967) type 2 Gaussian isotropic'
_refine_ls_goodness_of_fit_ref 1.282
_refine_ls_hydrogen_treatment noref
_refine_ls_number_parameters 237
_refine_ls_number_reflns 3048
_refine_ls_R_factor_gt 0.0302
_refine_ls_shift/su_max 0.0030
_refine_ls_structure_factor_coef F
_refine_ls_weighting_details 'w = 1/[\s^2^(Fo) + 0.00010|Fo|^2^]'
_refine_ls_weighting_scheme calc
_refine_ls_wR_factor_ref 0.0304
_reflns_number_gt 3048
_reflns_number_total 4285
_cod_data_source_file ic0350382si20031208_102540_4.cif
_cod_data_source_block '[{Rh(cod)}4(P4O12)](3)'
_cod_original_cell_volume 3724(1)
_cod_original_formula_sum 'C32 H48 O12 P4 Rh4 '
_cod_database_code 4310461
_reflns_threshold_criterion F^2^>3.0\s(F^2^)

loop_
_symmetry_equiv_pos_as_xyz
x,y,z
-x,y,1/2-z
-x,-y,-z
x,-y,1/2+z
1/2+x,1/2+y,z
1/2-x,1/2+y,1/2-z
1/2-x,1/2-y,-z
1/2+x,1/2-y,1/2+z

loop_
_atom_site_label
_atom_site_type_symbol
_atom_site_fract_x
_atom_site_fract_y
_atom_site_fract_z
_atom_site_U_iso_or_equiv
_atom_site_adp_type
_atom_site_occupancy
_atom_site_calc_flag
_atom_site_refinement_flags
_atom_site_disorder_assembly
_atom_site_disorder_group
Rh(1) Rh 0.23301(2) 0.03009(2) 0.89937(3) 0.03199(9) Uani 1.00 d . . .
Rh(2) Rh -0.02939(3) -0.19889(2) 0.53104(3) 0.03132(10) Uani 1.00 d . . .
P(1) P 0.0000 0.01125(9) 0.7500 0.0280(4) Uani 1.00 d S . .
P(2) P 0.11320(8) -0.10527(7) 0.72729(9) 0.0306(3) Uani 1.00 d . . .
P(3) P 0.0000 -0.22200(10) 0.7500 0.0342(5) Uani 1.00 d S . .
O(1) O 0.0856(2) 0.0545(2) 0.8261(2) 0.0345(8) Uani 1.00 d . . .
O(2) O 0.2045(2) -0.0673(2) 0.8022(2) 0.0368(9) Uani 1.00 d . . .
O(3) O 0.1047(2) -0.1439(2) 0.6353(2) 0.0347(9) Uani 1.00 d . . .
O(4) O -0.0144(2) -0.2646(2) 0.6586(2) 0.0394(10) Uani 1.00 d . . .
O(5) O 0.0263(2) -0.0455(2) 0.6856(2) 0.0288(8) Uani 1.00 d . . .
O(6) O 0.0890(2) -0.1644(2) 0.7911(2) 0.0333(8) Uani 1.00 d . . .
C(1) C 0.2637(3) 0.1414(3) 0.9593(4) 0.045(1) Uani 1.00 d . . .
C(2) C 0.2631(4) 0.0927(3) 1.0312(4) 0.045(1) Uani 1.00 d . . .
C(3) C 0.3505(4) 0.0639(4) 1.1272(4) 0.064(2) Uani 1.00 d . . .
C(4) C 0.4169(4) 0.0187(4) 1.1080(5) 0.077(2) Uani 1.00 d . . .
C(5) C 0.3735(3) -0.0077(3) 0.9972(4) 0.051(2) Uani 1.00 d . . .
C(6) C 0.3684(3) 0.0378(4) 0.9194(4) 0.053(2) Uani 1.00 d . . .
C(7) C 0.4011(4) 0.1195(4) 0.9330(6) 0.087(3) Uani 1.00 d . . .
C(8) C 0.3542(4) 0.1728(4) 0.9696(5) 0.067(2) Uani 1.00 d . . .
C(9) C -0.0634(4) -0.1081(3) 0.4277(4) 0.044(1) Uani 1.00 d . . .
C(10) C -0.0256(3) -0.1672(3) 0.4007(4) 0.041(1) Uani 1.00 d . . .
C(11) C -0.0825(5) -0.2219(3) 0.3120(4) 0.064(2) Uani 1.00 d . . .
C(12) C -0.1540(5) -0.2671(4) 0.3186(5) 0.081(2) Uani 1.00 d . . .
C(13) C -0.1443(4) -0.2661(3) 0.4236(4) 0.052(2) Uani 1.00 d . . .
C(14) C -0.1768(4) -0.2065(3) 0.4578(4) 0.050(2) Uani 1.00 d . . .
C(15) C -0.2247(4) -0.1349(4) 0.3992(6) 0.082(2) Uani 1.00 d . . .
C(16) C -0.1680(5) -0.0875(4) 0.3720(6) 0.076(2) Uani 1.00 d . . .
H(1) H 0.2044 0.1557 0.9005 0.0536 Uiso 1.00 calc . . .
H(2) H 0.2030 0.0764 1.0188 0.0534 Uiso 1.00 calc . . .
H(3) H 0.3843 0.1067 1.1687 0.0769 Uiso 1.00 calc . . .
H(4) H 0.3306 0.0323 1.1635 0.0769 Uiso 1.00 calc . . .
H(5) H 0.4707 0.0496 1.1255 0.0920 Uiso 1.00 calc . . .
H(6) H 0.4366 -0.0252 1.1513 0.0920 Uiso 1.00 calc . . .
H(7) H 0.3486 -0.0582 0.9800 0.0614 Uiso 1.00 calc . . .
H(8) H 0.3422 0.0157 0.8528 0.0637 Uiso 1.00 calc . . .
H(9) H 0.4677 0.1205 0.9819 0.1038 Uiso 1.00 calc . . .
H(10) H 0.3892 0.1377 0.8683 0.1038 Uiso 1.00 calc . . .
H(11) H 0.3388 0.2186 0.9305 0.0807 Uiso 1.00 calc . . .
H(12) H 0.3979 0.1838 1.0404 0.0807 Uiso 1.00 calc . . .
H(13) H -0.0206 -0.0780 0.4858 0.0527 Uiso 1.00 calc . . .
H(14) H 0.0414 -0.1743 0.4408 0.0495 Uiso 1.00 calc . . .
H(15) H -0.1144 -0.1929 0.2500 0.0764 Uiso 1.00 calc . . .
H(16) H -0.0392 -0.2563 0.3092 0.0764 Uiso 1.00 calc . . .
H(17) H -0.2152 -0.2478 0.2692 0.0969 Uiso 1.00 calc . . .
H(18) H -0.1489 -0.3187 0.3022 0.0969 Uiso 1.00 calc . . .
H(19) H -0.1145 -0.3084 0.4683 0.0625 Uiso 1.00 calc . . .
H(20) H -0.1677 -0.2115 0.5247 0.0594 Uiso 1.00 calc . . .
H(21) H -0.2813 -0.1491 0.3370 0.0985 Uiso 1.00 calc . . .
H(22) H -0.2406 -0.1050 0.4403 0.0985 Uiso 1.00 calc . . .
H(23) H -0.1732 -0.0358 0.3879 0.0915 Uiso 1.00 calc . . .
H(24) H -0.1935 -0.0923 0.2999 0.0915 Uiso 1.00 calc . . .

loop_
_atom_site_aniso_label
_atom_site_aniso_U_11
_atom_site_aniso_U_22
_atom_site_aniso_U_33
_atom_site_aniso_U_12
_atom_site_aniso_U_13
_atom_site_aniso_U_23
Rh(1) 0.0220(2) 0.0350(2) 0.0344(2) -0.0025(2) 0.0115(1) -0.0061(2)
Rh(2) 0.0335(2) 0.0295(2) 0.0334(2) -0.0053(2) 0.0191(2) -0.0024(2)
P(1) 0.0225(7) 0.0257(8) 0.0345(9) 0.0000 0.0140(7) 0.0000
P(2) 0.0253(6) 0.0321(6) 0.0348(6) -0.0012(5) 0.0158(5) -0.0050(5)
P(3) 0.044(1) 0.0271(9) 0.0345(9) 0.0000 0.0229(8) 0.0000
O(1) 0.022(1) 0.033(2) 0.047(2) -0.001(1) 0.018(1) -0.009(1)
O(2) 0.024(2) 0.039(2) 0.044(2) -0.001(1) 0.015(1) -0.011(2)
O(3) 0.030(2) 0.039(2) 0.040(2) -0.008(1) 0.022(1) -0.012(1)
O(4) 0.056(2) 0.031(2) 0.038(2) -0.004(2) 0.029(2) -0.003(1)
O(5) 0.024(1) 0.031(2) 0.030(2) -0.002(1) 0.012(1) -0.002(1)
O(6) 0.037(2) 0.031(2) 0.034(2) 0.003(1) 0.019(1) 0.000(1)
C(1) 0.037(3) 0.039(3) 0.042(3) -0.007(2) 0.009(2) -0.011(2)
C(2) 0.039(3) 0.046(3) 0.045(3) -0.008(2) 0.019(2) -0.013(3)
C(3) 0.065(4) 0.070(4) 0.037(3) -0.002(3) 0.012(3) -0.003(3)
C(4) 0.055(4) 0.089(5) 0.053(4) 0.009(4) 0.005(3) -0.008(4)
C(5) 0.024(2) 0.051(3) 0.057(3) -0.001(2) 0.006(2) -0.012(3)
C(6) 0.022(2) 0.078(4) 0.054(3) -0.007(3) 0.017(2) -0.011(3)
C(7) 0.048(4) 0.085(5) 0.136(7) -0.014(4) 0.054(4) 0.003(5)
C(8) 0.055(4) 0.055(4) 0.077(4) -0.024(3) 0.024(3) -0.008(3)
C(9) 0.049(3) 0.040(3) 0.045(3) 0.002(2) 0.027(3) 0.011(2)
C(10) 0.043(3) 0.048(3) 0.033(3) -0.003(2) 0.020(2) 0.002(2)
C(11) 0.085(5) 0.061(4) 0.040(3) -0.008(3) 0.029(3) -0.006(3)
C(12) 0.078(5) 0.105(6) 0.063(4) -0.044(4) 0.039(4) -0.045(4)
C(13) 0.047(3) 0.048(3) 0.053(3) -0.019(3) 0.020(3) -0.009(3)
C(14) 0.037(3) 0.061(4) 0.048(3) -0.017(3) 0.021(3) -0.003(3)
C(15) 0.043(3) 0.096(6) 0.104(6) 0.018(4) 0.036(4) 0.027(5)
C(16) 0.066(4) 0.063(4) 0.104(6) 0.025(3) 0.047(4) 0.036(4)

loop_
_atom_type_symbol
_atom_type_description
_atom_type_scat_dispersion_real
_atom_type_scat_dispersion_imag
_atom_type_scat_source
C C 0.003 0.002
;International Tables for Crystallography
(1992, Vol. C, Tables 4.2.6.8 and 6.1.1.1)
;
H H 0.000 0.000
;International Tables for Crystallography
(1992, Vol. C, Table 6.1.1.2)
;
Rh Rh -1.118 0.919
;International Tables for Crystallography
(1992, Vol. C, Tables 4.2.6.8 and 6.1.1.1)
;
P P 0.102 0.094
;International Tables for Crystallography
(1992, Vol. C, Tables 4.2.6.8 and 6.1.1.1)
;
O O 0.011 0.006
;International Tables for Crystallography
(1992, Vol. C, Tables 4.2.6.8 and 6.1.1.1)
;

loop_
_geom_angle_atom_site_label_1
_geom_angle_atom_site_label_2
_geom_angle_atom_site_label_3
_geom_angle
_geom_angle_site_symmetry_1
_geom_angle_site_symmetry_2
_geom_angle_site_symmetry_3
_geom_angle_publ_flag
O(1) Rh(1) O(2) 91.1(1) . . 0_555 yes
O(1) Rh(1) C(1) 89.5(2) . . 0_555 yes
O(1) Rh(1) C(2) 91.8(2) . . 0_555 yes
O(1) Rh(1) C(5) 166.4(2) . . 0_555 yes
O(1) Rh(1) C(6) 154.8(2) . . 0_555 yes
O(2) Rh(1) C(1) 162.8(2) . . 0_555 yes
O(2) Rh(1) C(2) 158.4(2) . . 0_555 yes
O(2) Rh(1) C(5) 90.1(2) . . 0_555 yes
O(2) Rh(1) C(6) 89.1(2) . . 0_555 yes
C(1) Rh(1) C(2) 38.6(2) . . 0_555 yes
C(1) Rh(1) C(5) 93.3(2) . . 0_555 yes
C(1) Rh(1) C(6) 83.1(2) . . 0_555 yes
C(2) Rh(1) C(5) 82.3(2) . . 0_555 yes
C(2) Rh(1) C(6) 97.1(2) . . 0_555 yes
C(5) Rh(1) C(6) 38.7(2) . . 0_555 yes
O(3) Rh(2) O(4) 89.1(1) . . 0_555 yes
O(3) Rh(2) C(9) 89.0(2) . . 0_555 yes
O(3) Rh(2) C(10) 93.0(2) . . 0_555 yes
O(3) Rh(2) C(13) 169.2(2) . . 0_555 yes
O(3) Rh(2) C(14) 151.9(2) . . 0_555 yes
O(4) Rh(2) C(9) 160.0(2) . . 0_555 yes
O(4) Rh(2) C(10) 161.6(2) . . 0_555 yes
O(4) Rh(2) C(13) 92.0(2) . . 0_555 yes
O(4) Rh(2) C(14) 90.1(2) . . 0_555 yes
C(9) Rh(2) C(10) 38.4(2) . . 0_555 yes
C(9) Rh(2) C(13) 93.6(2) . . 0_555 yes
C(9) Rh(2) C(14) 82.3(2) . . 0_555 yes
C(10) Rh(2) C(13) 82.6(2) . . 0_555 yes
C(10) Rh(2) C(14) 96.5(2) . . 0_555 yes
C(13) Rh(2) C(14) 38.8(2) . . 0_555 yes
O(1) P(1) O(1) 118.6(3) . 2_556 0_555 yes
O(1) P(1) O(5) 110.0(1) . . 0_555 yes
O(1) P(1) O(5) 106.9(2) . 2_556 0_555 yes
O(1) P(1) O(5) 106.9(2) 2_556 . 0_555 yes
O(1) P(1) O(5) 110.0(1) 2_556 2_556 0_555 yes
O(5) P(1) O(5) 103.4(2) . 2_556 0_555 yes
O(2) P(2) O(3) 118.8(2) . . 0_555 yes
O(2) P(2) O(5) 110.3(2) . . 0_555 yes
O(2) P(2) O(6) 107.3(2) . . 0_555 yes
O(3) P(2) O(5) 107.2(2) . . 0_555 yes
O(3) P(2) O(6) 110.0(2) . . 0_555 yes
O(5) P(2) O(6) 101.9(2) . . 0_555 yes
O(4) P(3) O(4) 119.6(3) . 2_556 0_555 yes
O(4) P(3) O(6) 110.2(2) . . 0_555 yes
O(4) P(3) O(6) 106.4(2) . 2_556 0_555 yes
O(4) P(3) O(6) 106.4(2) 2_556 . 0_555 yes
O(4) P(3) O(6) 110.2(2) 2_556 2_556 0_555 yes
O(6) P(3) O(6) 102.6(2) . 2_556 0_555 yes
Rh(1) O(1) P(1) 132.0(2) . . 0_555 yes
Rh(1) O(2) P(2) 130.8(2) . . 0_555 yes
Rh(2) O(3) P(2) 116.7(2) . . 0_555 yes
Rh(2) O(4) P(3) 117.5(2) . . 0_555 yes
P(1) O(5) P(2) 129.0(2) . . 0_555 yes
P(2) O(6) P(3) 129.1(2) . . 0_555 yes
Rh(1) C(1) C(2) 70.9(3) . . 0_555 yes
Rh(1) C(1) C(8) 112.5(4) . . 0_555 yes
C(2) C(1) C(8) 123.4(5) . . 0_555 yes
Rh(1) C(2) C(1) 70.5(3) . . 0_555 yes
Rh(1) C(2) C(3) 112.3(4) . . 0_555 yes
C(1) C(2) C(3) 124.9(5) . . 0_555 yes
C(2) C(3) C(4) 114.6(5) . . 0_555 yes
C(3) C(4) C(5) 114.1(5) . . 0_555 yes
Rh(1) C(5) C(4) 113.3(4) . . 0_555 yes
Rh(1) C(5) C(6) 70.2(3) . . 0_555 yes
C(4) C(5) C(6) 123.6(5) . . 0_555 yes
Rh(1) C(6) C(5) 71.0(3) . . 0_555 yes
Rh(1) C(6) C(7) 111.1(4) . . 0_555 yes
C(5) C(6) C(7) 124.7(6) . . 0_555 yes
C(6) C(7) C(8) 115.3(5) . . 0_555 yes
C(1) C(8) C(7) 114.0(5) . . 0_555 yes
Rh(2) C(9) C(10) 70.6(3) . . 0_555 yes
Rh(2) C(9) C(16) 112.4(4) . . 0_555 yes
C(10) C(9) C(16) 124.9(5) . . 0_555 yes
Rh(2) C(10) C(9) 71.0(3) . . 0_555 yes
Rh(2) C(10) C(11) 111.4(4) . . 0_555 yes
C(9) C(10) C(11) 125.1(5) . . 0_555 yes
C(10) C(11) C(12) 115.3(5) . . 0_555 yes
C(11) C(12) C(13) 114.7(5) . . 0_555 yes
Rh(2) C(13) C(12) 112.4(4) . . 0_555 yes
Rh(2) C(13) C(14) 69.8(3) . . 0_555 yes
C(12) C(13) C(14) 123.5(6) . . 0_555 yes
Rh(2) C(14) C(13) 71.3(3) . . 0_555 yes
Rh(2) C(14) C(15) 111.7(4) . . 0_555 yes
C(13) C(14) C(15) 126.2(6) . . 0_555 yes
C(14) C(15) C(16) 115.2(5) . . 0_555 yes
C(9) C(16) C(15) 114.5(5) . . 0_555 yes

loop_
_geom_bond_atom_site_label_1
_geom_bond_atom_site_label_2
_geom_bond_distance
_geom_bond_site_symmetry_1
_geom_bond_site_symmetry_2
_geom_bond_publ_flag
Rh(1) O(1) 2.119(3) . . yes
Rh(1) O(2) 2.138(3) . . yes
Rh(1) C(1) 2.095(5) . . yes
Rh(1) C(2) 2.100(5) . . yes
Rh(1) C(5) 2.099(5) . . yes
Rh(1) C(6) 2.089(5) . . yes
Rh(2) O(3) 2.158(3) . . yes
Rh(2) O(4) 2.151(3) . . yes
Rh(2) C(9) 2.092(5) . . yes
Rh(2) C(10) 2.086(5) . . yes
Rh(2) C(13) 2.098(5) . . yes
Rh(2) C(14) 2.079(5) . . yes
P(1) O(1) 1.481(3) . . yes
P(1) O(1) 1.481(3) . 2_556 yes
P(1) O(5) 1.603(3) . . yes
P(1) O(5) 1.603(3) . 2_556 yes
P(2) O(2) 1.487(3) . . yes
P(2) O(3) 1.489(3) . . yes
P(2) O(5) 1.609(3) . . yes
P(2) O(6) 1.602(3) . . yes
P(3) O(4) 1.481(3) . . yes
P(3) O(4) 1.481(3) . 2_556 yes
P(3) O(6) 1.612(3) . . yes
P(3) O(6) 1.612(3) . 2_556 yes
C(1) C(2) 1.388(7) . . yes
C(1) C(8) 1.515(7) . . yes
C(2) C(3) 1.503(7) . . yes
C(3) C(4) 1.494(9) . . yes
C(4) C(5) 1.517(8) . . yes
C(5) C(6) 1.389(8) . . yes
C(6) C(7) 1.504(9) . . yes
C(7) C(8) 1.490(9) . . yes
C(9) C(10) 1.374(7) . . yes
C(9) C(16) 1.513(8) . . yes
C(10) C(11) 1.513(7) . . yes
C(11) C(12) 1.463(9) . . yes
C(12) C(13) 1.516(8) . . yes
C(13) C(14) 1.389(8) . . yes
C(14) C(15) 1.500(8) . . yes
C(15) C(16) 1.459(9) . . yes

loop_
_geom_contact_atom_site_label_1
_geom_contact_atom_site_label_2
_geom_contact_distance
_geom_contact_site_symmetry_1
_geom_contact_site_symmetry_2
_geom_contact_publ_flag
O(1) C(10) 3.266(6) . 4_555 ?
O(1) C(11) 3.585(7) . 3_556 ?
O(4) C(7) 3.494(7) . 6_546 ?
O(5) C(9) 3.412(6) . 3_556 ?

loop_
_geom_torsion_atom_site_label_1
_geom_torsion_atom_site_label_2
_geom_torsion_atom_site_label_3
_geom_torsion_atom_site_label_4
_geom_torsion
_geom_torsion_site_symmetry_1
_geom_torsion_site_symmetry_2
_geom_torsion_site_symmetry_3
_geom_torsion_site_symmetry_4
_geom_torsion_publ_flag
Rh(1) O(1) P(1) O(1) -148.3(3) 0_555 14_1 5_555 55_5 yes
Rh(1) O(1) P(1) O(5) -24.9(3) 0_555 14_1 5_555 55_5 yes
Rh(1) O(1) P(1) O(5) 86.8(3) 0_555 14_1 5_555 55_5 yes
Rh(1) O(2) P(2) O(3) 149.5(2) 0_555 14_1 5_555 55_5 yes
Rh(1) O(2) P(2) O(5) 25.3(3) 0_555 14_1 5_555 55_5 yes
Rh(1) O(2) P(2) O(6) -85.0(3) 0_555 14_1 5_555 55_5 yes
Rh(1) C(1) C(2) C(3) 104.1(5) 0_555 14_1 5_555 55_5 yes
Rh(1) C(1) C(8) C(7) 1.5(7) 0_555 14_1 5_555 55_5 yes
Rh(1) C(2) C(1) C(8) -104.9(5) 0_555 14_1 5_555 55_5 yes
Rh(1) C(2) C(3) C(4) 21.0(7) 0_555 14_1 5_555 55_5 yes
Rh(1) C(5) C(4) C(3) 2.1(8) 0_555 14_1 5_555 55_5 yes
Rh(1) C(5) C(6) C(7) 103.0(5) 0_555 14_1 5_555 55_5 yes
Rh(1) C(6) C(5) C(4) -105.4(5) 0_555 14_1 5_555 55_5 yes
Rh(1) C(6) C(7) C(8) 22.4(8) 0_555 14_1 5_555 55_5 yes
Rh(2) O(3) P(2) O(2) 179.3(2) 0_555 14_1 5_555 55_5 yes
Rh(2) O(3) P(2) O(5) -54.9(2) 0_555 14_1 5_555 55_5 yes
Rh(2) O(3) P(2) O(6) 55.2(2) 0_555 14_1 5_555 55_5 yes
Rh(2) O(4) P(3) O(4) -177.7(2) 0_555 14_1 5_555 55_5 yes
Rh(2) O(4) P(3) O(6) -53.9(2) 0_555 14_1 5_555 55_5 yes
Rh(2) O(4) P(3) O(6) 56.6(2) 0_555 14_1 5_555 55_5 yes
Rh(2) C(9) C(10) C(11) 103.3(5) 0_555 14_1 5_555 55_5 yes
Rh(2) C(9) C(16) C(15) -1.0(8) 0_555 14_1 5_555 55_5 yes
Rh(2) C(10) C(9) C(16) -104.3(5) 0_555 14_1 5_555 55_5 yes
Rh(2) C(10) C(11) C(12) 20.8(7) 0_555 14_1 5_555 55_5 yes
Rh(2) C(13) C(12) C(11) 0.0(8) 0_555 14_1 5_555 55_5 yes
Rh(2) C(13) C(14) C(15) 103.7(5) 0_555 14_1 5_555 55_5 yes
Rh(2) C(14) C(13) C(12) -104.2(5) 0_555 14_1 5_555 55_5 yes
Rh(2) C(14) C(15) C(16) 21.5(8) 0_555 14_1 5_555 55_5 yes
P(1) O(1) Rh(1) O(2) 8.5(3) 0_555 14_1 5_555 55_5 yes
P(1) O(1) Rh(1) C(1) 171.3(3) 0_555 14_1 5_555 55_5 yes
P(1) O(1) Rh(1) C(2) -150.1(3) 0_555 14_1 5_555 55_5 yes
P(1) O(1) Rh(1) C(5) -86.4(8) 0_555 14_1 5_555 55_5 yes
P(1) O(1) Rh(1) C(6) 98.8(5) 0_555 14_1 5_555 55_5 yes
P(1) O(1) Rh(1) O(2) 8.5(3) 0_555 14_1 5_555 55_5 yes
P(1) O(1) Rh(1) C(1) 171.3(3) 0_555 14_1 5_555 55_5 yes
P(1) O(1) Rh(1) C(2) -150.1(3) 0_555 14_1 5_555 55_5 yes
P(1) O(1) Rh(1) C(5) -86.4(8) 0_555 14_1 5_555 55_5 yes
P(1) O(1) Rh(1) C(6) 98.8(5) 0_555 14_1 5_555 55_5 yes
P(1) O(5) P(2) O(2) -49.4(3) 0_555 14_1 5_555 55_5 yes
P(1) O(5) P(2) O(3) 179.9(2) 0_555 14_1 5_555 55_5 yes
P(1) O(5) P(2) O(6) 64.3(3) 0_555 14_1 5_555 55_5 yes
P(1) O(5) P(2) O(2) -49.4(3) 0_555 14_1 5_555 55_5 yes
P(1) O(5) P(2) O(3) 179.9(2) 0_555 14_1 5_555 55_5 yes
P(1) O(5) P(2) O(6) 64.3(3) 0_555 14_1 5_555 55_5 yes
P(2) O(2) Rh(1) O(1) -8.7(3) 0_555 14_1 5_555 55_5 yes
P(2) O(2) Rh(1) C(1) -100.7(5) 0_555 14_1 5_555 55_5 yes
P(2) O(2) Rh(1) C(2) 89.1(5) 0_555 14_1 5_555 55_5 yes
P(2) O(2) Rh(1) C(5) 157.7(3) 0_555 14_1 5_555 55_5 yes
P(2) O(2) Rh(1) C(6) -163.6(3) 0_555 14_1 5_555 55_5 yes
P(2) O(3) Rh(2) O(4) -55.6(2) 0_555 14_1 5_555 55_5 yes
P(2) O(3) Rh(2) C(9) 104.5(2) 0_555 14_1 5_555 55_5 yes
P(2) O(3) Rh(2) C(10) 142.7(2) 0_555 14_1 5_555 55_5 yes
P(2) O(3) Rh(2) C(13) -151.5(9) 0_555 14_1 5_555 55_5 yes
P(2) O(3) Rh(2) C(14) 33.0(5) 0_555 14_1 5_555 55_5 yes
P(2) O(5) P(1) O(1) 49.0(3) 0_555 14_1 5_555 55_5 yes
P(2) O(5) P(1) O(1) 179.0(2) 0_555 14_1 5_555 55_5 yes
P(2) O(5) P(1) O(5) -64.9(2) 0_555 14_1 5_555 55_5 yes
P(2) O(6) P(3) O(4) 47.5(3) 0_555 14_1 5_555 55_5 yes
P(2) O(6) P(3) O(4) 178.6(2) 0_555 14_1 5_555 55_5 yes
P(2) O(6) P(3) O(6) -65.6(2) 0_555 14_1 5_555 55_5 yes
P(3) O(4) Rh(2) O(3) 55.2(2) 0_555 14_1 5_555 55_5 yes
P(3) O(4) Rh(2) C(9) -29.5(6) 0_555 14_1 5_555 55_5 yes
P(3) O(4) Rh(2) C(10) 152.0(4) 0_555 14_1 5_555 55_5 yes
P(3) O(4) Rh(2) C(13) -135.5(2) 0_555 14_1 5_555 55_5 yes
P(3) O(4) Rh(2) C(14) -96.7(2) 0_555 14_1 5_555 55_5 yes
P(3) O(4) Rh(2) O(3) 55.2(2) 0_555 14_1 5_555 55_5 yes
P(3) O(4) Rh(2) C(9) -29.5(6) 0_555 14_1 5_555 55_5 yes
P(3) O(4) Rh(2) C(10) 152.0(4) 0_555 14_1 5_555 55_5 yes
P(3) O(4) Rh(2) C(13) -135.5(2) 0_555 14_1 5_555 55_5 yes
P(3) O(4) Rh(2) C(14) -96.7(2) 0_555 14_1 5_555 55_5 yes
P(3) O(6) P(2) O(2) -178.9(2) 0_555 14_1 5_555 55_5 yes
P(3) O(6) P(2) O(3) -48.3(3) 0_555 14_1 5_555 55_5 yes
P(3) O(6) P(2) O(5) 65.2(3) 0_555 14_1 5_555 55_5 yes
P(3) O(6) P(2) O(2) -178.9(2) 0_555 14_1 5_555 55_5 yes
P(3) O(6) P(2) O(3) -48.3(3) 0_555 14_1 5_555 55_5 yes
P(3) O(6) P(2) O(5) 65.2(3) 0_555 14_1 5_555 55_5 yes
O(1) Rh(1) C(1) C(2) 93.5(3) 0_555 14_1 5_555 55_5 yes
O(1) Rh(1) C(1) C(8) -147.4(4) 0_555 14_1 5_555 55_5 yes
O(1) Rh(1) C(2) C(1) -87.0(3) 0_555 14_1 5_555 55_5 yes
O(1) Rh(1) C(2) C(3) 152.3(4) 0_555 14_1 5_555 55_5 yes
O(1) Rh(1) C(5) C(4) -57.4(9) 0_555 14_1 5_555 55_5 yes
O(1) Rh(1) C(5) C(6) -176.5(6) 0_555 14_1 5_555 55_5 yes
O(1) Rh(1) C(6) C(5) 178.0(3) 0_555 14_1 5_555 55_5 yes
O(1) Rh(1) C(6) C(7) 57.2(7) 0_555 14_1 5_555 55_5 yes
O(2) Rh(1) C(1) C(2) -174.3(4) 0_555 14_1 5_555 55_5 yes
O(2) Rh(1) C(1) C(8) -55.2(7) 0_555 14_1 5_555 55_5 yes
O(2) Rh(1) C(2) C(1) 175.4(3) 0_555 14_1 5_555 55_5 yes
O(2) Rh(1) C(2) C(3) 54.7(6) 0_555 14_1 5_555 55_5 yes
O(2) Rh(1) C(5) C(4) -152.5(5) 0_555 14_1 5_555 55_5 yes
O(2) Rh(1) C(5) C(6) 88.5(3) 0_555 14_1 5_555 55_5 yes
O(2) Rh(1) C(6) C(5) -91.2(3) 0_555 14_1 5_555 55_5 yes
O(2) Rh(1) C(6) C(7) 148.0(5) 0_555 14_1 5_555 55_5 yes
O(3) Rh(2) C(9) C(10) 96.1(3) 0_555 14_1 5_555 55_5 yes
O(3) Rh(2) C(9) C(16) -143.2(4) 0_555 14_1 5_555 55_5 yes
O(3) Rh(2) C(10) C(9) -84.6(3) 0_555 14_1 5_555 55_5 yes
O(3) Rh(2) C(10) C(11) 154.2(4) 0_555 14_1 5_555 55_5 yes
O(3) Rh(2) C(13) C(12) -57(1) 0_555 14_1 5_555 55_5 yes
O(3) Rh(2) C(13) C(14) -176.7(8) 0_555 14_1 5_555 55_5 yes
O(3) Rh(2) C(14) C(13) 178.7(3) 0_555 14_1 5_555 55_5 yes
O(3) Rh(2) C(14) C(15) 56.2(6) 0_555 14_1 5_555 55_5 yes
O(4) Rh(2) C(9) C(10) -179.2(4) 0_555 14_1 5_555 55_5 yes
O(4) Rh(2) C(9) C(16) -58.5(7) 0_555 14_1 5_555 55_5 yes
O(4) Rh(2) C(10) C(9) 179.2(4) 0_555 14_1 5_555 55_5 yes
O(4) Rh(2) C(10) C(11) 58.0(7) 0_555 14_1 5_555 55_5 yes
O(4) Rh(2) C(13) C(12) -153.3(5) 0_555 14_1 5_555 55_5 yes
O(4) Rh(2) C(13) C(14) 87.7(3) 0_555 14_1 5_555 55_5 yes
O(4) Rh(2) C(14) C(13) -93.0(3) 0_555 14_1 5_555 55_5 yes
O(4) Rh(2) C(14) C(15) 144.6(5) 0_555 14_1 5_555 55_5 yes
C(1) Rh(1) C(2) C(3) -120.7(5) 0_555 14_1 5_555 55_5 yes
C(1) Rh(1) C(5) C(4) 44.4(5) 0_555 14_1 5_555 55_5 yes
C(1) Rh(1) C(5) C(6) -74.6(4) 0_555 14_1 5_555 55_5 yes
C(1) Rh(1) C(6) C(5) 104.2(3) 0_555 14_1 5_555 55_5 yes
C(1) Rh(1) C(6) C(7) -16.6(5) 0_555 14_1 5_555 55_5 yes
C(1) C(2) Rh(1) C(5) 105.3(3) 0_555 14_1 5_555 55_5 yes
C(1) C(2) Rh(1) C(6) 69.5(3) 0_555 14_1 5_555 55_5 yes
C(1) C(2) C(3) C(4) -60.1(8) 0_555 14_1 5_555 55_5 yes
C(1) C(8) C(7) C(6) -15.8(9) 0_555 14_1 5_555 55_5 yes
C(2) Rh(1) C(1) C(8) 119.1(5) 0_555 14_1 5_555 55_5 yes
C(2) Rh(1) C(5) C(4) 7.3(5) 0_555 14_1 5_555 55_5 yes
C(2) Rh(1) C(5) C(6) -111.7(4) 0_555 14_1 5_555 55_5 yes
C(2) Rh(1) C(6) C(5) 68.1(4) 0_555 14_1 5_555 55_5 yes
C(2) Rh(1) C(6) C(7) -52.7(5) 0_555 14_1 5_555 55_5 yes
C(2) C(1) Rh(1) C(5) -73.2(3) 0_555 14_1 5_555 55_5 yes
C(2) C(1) Rh(1) C(6) -110.6(3) 0_555 14_1 5_555 55_5 yes
C(2) C(1) C(8) C(7) 82.8(7) 0_555 14_1 5_555 55_5 yes
C(2) C(3) C(4) C(5) -15.2(8) 0_555 14_1 5_555 55_5 yes
C(3) C(2) Rh(1) C(5) -15.4(4) 0_555 14_1 5_555 55_5 yes
C(3) C(2) Rh(1) C(6) -51.2(4) 0_555 14_1 5_555 55_5 yes
C(3) C(2) C(1) C(8) -0.8(8) 0_555 14_1 5_555 55_5 yes
C(3) C(4) C(5) C(6) 83.1(8) 0_555 14_1 5_555 55_5 yes
C(4) C(5) Rh(1) C(6) 119.0(6) 0_555 14_1 5_555 55_5 yes
C(4) C(5) C(6) C(7) -2.4(8) 0_555 14_1 5_555 55_5 yes
C(5) Rh(1) C(1) C(8) 45.9(4) 0_555 14_1 5_555 55_5 yes
C(5) Rh(1) C(6) C(7) -120.8(6) 0_555 14_1 5_555 55_5 yes
C(5) C(6) C(7) C(8) -58.6(8) 0_555 14_1 5_555 55_5 yes
C(6) Rh(1) C(1) C(8) 8.5(4) 0_555 14_1 5_555 55_5 yes
C(9) Rh(2) C(10) C(11) -121.2(5) 0_555 14_1 5_555 55_5 yes
C(9) Rh(2) C(13) C(12) 45.9(5) 0_555 14_1 5_555 55_5 yes
C(9) Rh(2) C(13) C(14) -73.1(3) 0_555 14_1 5_555 55_5 yes
C(9) Rh(2) C(14) C(13) 105.5(4) 0_555 14_1 5_555 55_5 yes
C(9) Rh(2) C(14) C(15) -16.9(5) 0_555 14_1 5_555 55_5 yes
C(9) C(10) Rh(2) C(13) 105.3(3) 0_555 14_1 5_555 55_5 yes
C(9) C(10) Rh(2) C(14) 68.9(3) 0_555 14_1 5_555 55_5 yes
C(9) C(10) C(11) C(12) -60.5(8) 0_555 14_1 5_555 55_5 yes
C(9) C(16) C(15) C(14) -13.4(9) 0_555 14_1 5_555 55_5 yes
C(10) Rh(2) C(9) C(16) 120.7(6) 0_555 14_1 5_555 55_5 yes
C(10) Rh(2) C(13) C(12) 9.0(5) 0_555 14_1 5_555 55_5 yes
C(10) Rh(2) C(13) C(14) -110.0(4) 0_555 14_1 5_555 55_5 yes
C(10) Rh(2) C(14) C(13) 69.7(4) 0_555 14_1 5_555 55_5 yes
C(10) Rh(2) C(14) C(15) -52.7(5) 0_555 14_1 5_555 55_5 yes
C(10) C(9) Rh(2) C(13) -73.4(3) 0_555 14_1 5_555 55_5 yes
C(10) C(9) Rh(2) C(14) -110.7(3) 0_555 14_1 5_555 55_5 yes
C(10) C(9) C(16) C(15) 80.3(8) 0_555 14_1 5_555 55_5 yes
C(10) C(11) C(12) C(13) -13.7(9) 0_555 14_1 5_555 55_5 yes
C(11) C(10) Rh(2) C(13) -15.9(4) 0_555 14_1 5_555 55_5 yes
C(11) C(10) Rh(2) C(14) -52.3(4) 0_555 14_1 5_555 55_5 yes
C(11) C(10) C(9) C(16) -1.0(8) 0_555 14_1 5_555 55_5 yes
C(11) C(12) C(13) C(14) 80.0(8) 0_555 14_1 5_555 55_5 yes
C(12) C(13) Rh(2) C(14) 119.0(6) 0_555 14_1 5_555 55_5 yes
C(12) C(13) C(14) C(15) -0.5(9) 0_555 14_1 5_555 55_5 yes
C(13) Rh(2) C(9) C(16) 47.3(5) 0_555 14_1 5_555 55_5 yes
C(13) Rh(2) C(14) C(15) -122.4(6) 0_555 14_1 5_555 55_5 yes
C(13) C(14) C(15) C(16) -60.7(9) 0_555 14_1 5_555 55_5 yes
C(14) Rh(2) C(9) C(16) 10.0(4) 0_555 14_1 5_555 55_5 yes
C(14) Rh(2) C(9) C(16) 10.0(4) 0_555 14_1 5_555 55_5 yes
